data_1575168
loop_
_publ_author_name
'Yu, Xuanchi'
'Zhang, Chenyu'
'Dong, Dongfang'
'Liu, Bing'
'Wang, Dali'
'Li, Tao'

_publ_section_title
;
 Visible-light-responsive indoleazopyrazole photoswitches: dual
 enhancement of redshift and half-life by ester modification at the
 <i>ortho</i> position.
;
_journal_issue 34
_journal_name_full 'Chemical science'
_journal_page_first 15620
_journal_page_last 15627
_journal_paper_doi 10.1039/d5sc03275j
_journal_volume 16
_journal_year 2025
_chemical_formula_moiety 'C13 H13 N5'
_chemical_formula_sum 'C13 H13 N5'
_chemical_formula_weight 239.28
_space_group_crystal_system monoclinic
_space_group_IT_number 14
_space_group_name_Hall '-P 2yn'
_space_group_name_H-M_alt 'P 1 21/n 1'
_atom_sites_solution_hydrogens geom
_audit_creation_method SHELXL-2018/3
_audit_update_record
;
2025-02-17 deposited with the CCDC.	2025-07-21 downloaded from the CCDC.
;
_cell_angle_alpha 90
_cell_angle_beta 101.423(2)
_cell_angle_gamma 90
_cell_formula_units_Z 4
_cell_length_a 6.41810(10)
_cell_length_b 14.1610(3)
_cell_length_c 13.2275(3)
_cell_measurement_reflns_used 8370
_cell_measurement_temperature 100(2)
_cell_measurement_theta_max 77.4350
_cell_measurement_theta_min 3.1440
_cell_volume 1178.39(4)
_computing_structure_refinement 'SHELXL-2018/3 (Sheldrick, 2018)'
_computing_structure_solution 'SHELXT 2018/2 (Sheldrick, 2018)'
_diffrn_ambient_temperature 100(2)
_diffrn_measured_fraction_theta_full 0.998
_diffrn_measured_fraction_theta_max 0.971
_diffrn_measurement_device_type 'ROD, Synergy Custom DW system, HyPix'
_diffrn_radiation_type CuK\a
_diffrn_radiation_wavelength 1.54184
_diffrn_reflns_av_R_equivalents 0.0513
_diffrn_reflns_av_unetI/netI 0.0338
_diffrn_reflns_Laue_measured_fraction_full 0.998
_diffrn_reflns_Laue_measured_fraction_max 0.971
_diffrn_reflns_limit_h_max 7
_diffrn_reflns_limit_h_min -4
_diffrn_reflns_limit_k_max 17
_diffrn_reflns_limit_k_min -17
_diffrn_reflns_limit_l_max 16
_diffrn_reflns_limit_l_min -16
_diffrn_reflns_number 13047
_diffrn_reflns_point_group_measured_fraction_full 0.998
_diffrn_reflns_point_group_measured_fraction_max 0.971
_diffrn_reflns_theta_full 67.684
_diffrn_reflns_theta_max 77.561
_diffrn_reflns_theta_min 4.624
_exptl_absorpt_coefficient_mu 0.693
_exptl_absorpt_correction_T_max 1.00000
_exptl_absorpt_correction_T_min 0.76138
_exptl_absorpt_correction_type multi-scan
_exptl_absorpt_process_details
;
CrysAlisPro 1.171.43.90a (Rigaku Oxford Diffraction, 2023)
Empirical absorption correction using spherical harmonics,
implemented in SCALE3 ABSPACK scaling algorithm.
;
_exptl_crystal_colour yellow
_exptl_crystal_density_diffrn 1.349
_exptl_crystal_description block
_exptl_crystal_F_000 504
_exptl_crystal_size_max 0.160
_exptl_crystal_size_mid 0.140
_exptl_crystal_size_min 0.120
_refine_diff_density_max 0.311
_refine_diff_density_min -0.298
_refine_diff_density_rms 0.053
_refine_ls_extinction_method none
_refine_ls_goodness_of_fit_ref 1.091
_refine_ls_hydrogen_treatment constr
_refine_ls_matrix_type full
_refine_ls_number_parameters 165
_refine_ls_number_reflns 2436
_refine_ls_number_restraints 0
_refine_ls_restrained_S_all 1.091
_refine_ls_R_factor_all 0.0490
_refine_ls_R_factor_gt 0.0436
_refine_ls_shift/su_max 0.000
_refine_ls_shift/su_mean 0.000
_refine_ls_structure_factor_coef Fsqd
_refine_ls_weighting_details 'w=1/[\s^2^(Fo^2^)+(0.0768P)^2^+0.2241P] where P=(Fo^2^+2Fc^2^)/3'
_refine_ls_weighting_scheme calc
_refine_ls_wR_factor_gt 0.1249
_refine_ls_wR_factor_ref 0.1286
_reflns_Friedel_coverage 0.000
_reflns_number_gt 2142
_reflns_number_total 2436
_reflns_threshold_expression 'I > 2\s(I)'
_cod_data_source_file d5sc03275j2.cif
_cod_data_source_block t
_cod_depositor_comments 'Adding full bibliography for 1575168--1575171.cif.'
_cod_original_sg_symbol_H-M 'P 21/n'
_cod_database_code 1575168
_shelx_shelxl_version_number 2018/3
_shelx_space_group_comment
;
The symmetry employed for this shelxl refinement is uniquely defined
by the following loop, which should always be used as a source of
symmetry information in preference to the above space-group names.
They are only intended as comments.
;
_shelx_estimated_absorpt_t_min 0.897
_shelx_estimated_absorpt_t_max 0.921

loop_
_space_group_symop_operation_xyz
'x, y, z'
'-x+1/2, y+1/2, -z+1/2'
'-x, -y, -z'
'x-1/2, -y-1/2, z-1/2'

loop_
_atom_site_label
_atom_site_type_symbol
_atom_site_fract_x
_atom_site_fract_y
_atom_site_fract_z
_atom_site_U_iso_or_equiv
_atom_site_adp_type
_atom_site_occupancy
_atom_site_site_symmetry_order
_atom_site_calc_flag
_atom_site_refinement_flags_posn
_atom_site_refinement_flags_adp
_atom_site_refinement_flags_occupancy
_atom_site_disorder_assembly
_atom_site_disorder_group
C1 C 0.73957(18) 0.80144(9) 0.58996(10) 0.0224(3) Uani 1 1 d . . . . .
H1 H 0.678021 0.783695 0.521269 0.027 Uiso 1 1 calc R U . . .
N1 N 0.92418(16) 0.84975(8) 0.61855(8) 0.0218(3) Uani 1 1 d . . . . .
C8 C 0.96392(19) 0.86294(9) 0.72463(10) 0.0221(3) Uani 1 1 d . . . . .
C3 C 0.79556(18) 0.82166(9) 0.76385(10) 0.0219(3) Uani 1 1 d . . . . .
N3 N 0.42257(16) 0.70681(8) 0.75348(9) 0.0226(3) Uani 1 1 d . . . . .
C2 C 0.65433(19) 0.78187(9) 0.67578(10) 0.0218(3) Uani 1 1 d . . . . .
N2 N 0.46887(16) 0.72942(8) 0.66758(8) 0.0222(3) Uani 1 1 d . . . . .
C10 C 0.23153(18) 0.65534(9) 0.74063(10) 0.0211(3) Uani 1 1 d . . . . .
C9 C 1.0672(2) 0.87657(10) 0.55088(11) 0.0260(3) Uani 1 1 d . . . . .
H9A H 1.191060 0.834573 0.562791 0.039 Uiso 1 1 calc R U . . .
H9B H 1.114187 0.941896 0.565372 0.039 Uiso 1 1 calc R U . . .
H9C H 0.992918 0.871320 0.478871 0.039 Uiso 1 1 calc R U . . .
C11 C 0.08818(19) 0.62543(10) 0.65117(10) 0.0235(3) Uani 1 1 d . . . . .
H11 H 0.099125 0.634077 0.581195 0.028 Uiso 1 1 calc R U . . .
C7 C 1.1324(2) 0.90997(10) 0.78690(11) 0.0257(3) Uani 1 1 d . . . . .
H7 H 1.245012 0.936483 0.759233 0.031 Uiso 1 1 calc R U . . .
C4 C 0.7961(2) 0.82919(10) 0.86964(10) 0.0247(3) Uani 1 1 d . . . . .
H4 H 0.685032 0.802157 0.898097 0.030 Uiso 1 1 calc R U . . .
N4 N 0.16629(16) 0.63076(8) 0.82697(9) 0.0230(3) Uani 1 1 d . . . . .
C12 C -0.07032(19) 0.58105(10) 0.68874(10) 0.0246(3) Uani 1 1 d . . . . .
H12 H -0.193647 0.552474 0.648922 0.029 Uiso 1 1 calc R U . . .
C5 C 0.9622(2) 0.87695(10) 0.93177(11) 0.0273(3) Uani 1 1 d . . . . .
H5 H 0.963521 0.883115 1.003414 0.033 Uiso 1 1 calc R U . . .
N5 N -0.01923(16) 0.58535(8) 0.79270(9) 0.0229(3) Uani 1 1 d . . . . .
C6 C 1.1284(2) 0.91638(10) 0.89089(11) 0.0285(3) Uani 1 1 d . . . . .
H6 H 1.240662 0.948156 0.935602 0.034 Uiso 1 1 calc R U . . .
C13 C -0.1423(2) 0.55189(11) 0.86635(11) 0.0301(3) Uani 1 1 d . . . . .
H13A H -0.097995 0.487515 0.887803 0.045 Uiso 1 1 calc R U . . .
H13B H -0.293620 0.552058 0.834266 0.045 Uiso 1 1 calc R U . . .
H13C H -0.118364 0.593481 0.926760 0.045 Uiso 1 1 calc R U . . .

loop_
_atom_site_aniso_label
_atom_site_aniso_U_11
_atom_site_aniso_U_22
_atom_site_aniso_U_33
_atom_site_aniso_U_23
_atom_site_aniso_U_13
_atom_site_aniso_U_12
C1 0.0207(6) 0.0212(7) 0.0253(7) 0.0012(5) 0.0043(4) 0.0023(4)
N1 0.0207(5) 0.0222(6) 0.0231(6) 0.0017(5) 0.0054(4) 0.0014(4)
C8 0.0226(6) 0.0198(7) 0.0244(7) 0.0029(5) 0.0058(5) 0.0030(4)
C3 0.0215(6) 0.0181(7) 0.0261(7) 0.0010(5) 0.0051(5) 0.0016(4)
N3 0.0211(5) 0.0221(6) 0.0250(6) 0.0005(4) 0.0058(4) 0.0003(4)
C2 0.0211(6) 0.0204(7) 0.0239(6) 0.0011(5) 0.0048(4) 0.0020(4)
N2 0.0207(5) 0.0213(6) 0.0253(6) 0.0007(4) 0.0060(4) 0.0020(4)
C10 0.0197(6) 0.0196(6) 0.0243(6) 0.0000(5) 0.0046(4) 0.0017(4)
C9 0.0229(6) 0.0301(8) 0.0261(7) 0.0059(6) 0.0075(5) 0.0012(5)
C11 0.0231(6) 0.0232(7) 0.0239(7) -0.0002(5) 0.0040(5) 0.0023(4)
C7 0.0241(6) 0.0240(7) 0.0287(7) 0.0030(6) 0.0043(5) -0.0014(5)
C4 0.0266(6) 0.0228(7) 0.0257(7) 0.0018(5) 0.0076(5) 0.0007(5)
N4 0.0197(5) 0.0236(6) 0.0256(6) -0.0007(5) 0.0047(4) -0.0024(4)
C12 0.0211(6) 0.0227(7) 0.0287(7) -0.0017(6) 0.0022(5) 0.0007(4)
C5 0.0322(7) 0.0259(8) 0.0232(7) 0.0009(5) 0.0040(5) 0.0005(5)
N5 0.0192(5) 0.0218(6) 0.0278(6) -0.0001(5) 0.0049(4) -0.0019(4)
C6 0.0293(7) 0.0265(7) 0.0280(7) 0.0008(6) 0.0011(5) -0.0036(5)
C13 0.0279(6) 0.0322(8) 0.0321(7) 0.0012(6) 0.0108(5) -0.0066(5)

loop_
_atom_type_symbol
_atom_type_description
_atom_type_scat_dispersion_real
_atom_type_scat_dispersion_imag
_atom_type_scat_source
C C 0.0181 0.0091 'International Tables Vol C Tables 4.2.6.8 and 6.1.1.4'
H H 0.0000 0.0000 'International Tables Vol C Tables 4.2.6.8 and 6.1.1.4'
N N 0.0311 0.0180 'International Tables Vol C Tables 4.2.6.8 and 6.1.1.4'

loop_
_geom_angle_atom_site_label_1
_geom_angle_atom_site_label_2
_geom_angle_atom_site_label_3
_geom_angle
_geom_angle_site_symmetry_1
_geom_angle_site_symmetry_3
_geom_angle_publ_flag
N1 C1 C2 109.77(12) . . ?
C1 N1 C8 108.99(10) . . ?
C1 N1 C9 125.71(11) . . ?
C8 N1 C9 125.10(11) . . ?
N1 C8 C7 128.91(12) . . ?
N1 C8 C3 108.32(11) . . ?
C7 C8 C3 122.74(13) . . ?
C4 C3 C8 118.91(12) . . ?
C4 C3 C2 135.47(12) . . ?
C8 C3 C2 105.60(11) . . ?
N2 N3 C10 112.01(11) . . ?
C1 C2 N2 121.03(12) . . ?
C1 C2 C3 107.31(11) . . ?
N2 C2 C3 131.62(12) . . ?
N3 N2 C2 114.41(11) . . ?
N4 C10 N3 116.37(11) . . ?
N4 C10 C11 112.02(11) . . ?
N3 C10 C11 131.59(12) . . ?
C12 C11 C10 103.95(12) . . ?
C6 C7 C8 117.04(12) . . ?
C5 C4 C3 118.56(12) . . ?
C10 N4 N5 103.99(11) . . ?
N5 C12 C11 107.50(11) . . ?
C4 C5 C6 121.29(13) . . ?
N4 N5 C12 112.55(10) . . ?
N4 N5 C13 119.45(11) . . ?
C12 N5 C13 127.94(11) . . ?
C7 C6 C5 121.45(13) . . ?

loop_
_geom_bond_atom_site_label_1
_geom_bond_atom_site_label_2
_geom_bond_distance
_geom_bond_site_symmetry_2
_geom_bond_publ_flag
C1 N1 1.3555(16) . ?
C1 C2 1.3823(18) . ?
N1 C8 1.3882(17) . ?
N1 C9 1.4540(16) . ?
C8 C7 1.3921(18) . ?
C8 C3 1.4145(17) . ?
C3 C4 1.4027(18) . ?
C3 C2 1.4415(17) . ?
N3 N2 1.2711(16) . ?
N3 C10 1.4074(16) . ?
C2 N2 1.3889(16) . ?
C10 N4 1.3379(17) . ?
C10 C11 1.4124(17) . ?
C11 C12 1.3700(18) . ?
C7 C6 1.384(2) . ?
C4 C5 1.3864(19) . ?
N4 N5 1.3501(14) . ?
C12 N5 1.3505(17) . ?
C5 C6 1.4040(19) . ?
N5 C13 1.4498(17) . ?

loop_
_geom_torsion_atom_site_label_1
_geom_torsion_atom_site_label_2
_geom_torsion_atom_site_label_3
_geom_torsion_atom_site_label_4
_geom_torsion
_geom_torsion_site_symmetry_1
_geom_torsion_site_symmetry_2
_geom_torsion_site_symmetry_3
_geom_torsion_site_symmetry_4
_geom_torsion_publ_flag
C2 C1 N1 C8 -0.02(14) . . . . ?
C2 C1 N1 C9 175.17(12) . . . . ?
C1 N1 C8 C7 -178.75(13) . . . . ?
C9 N1 C8 C7 6.0(2) . . . . ?
C1 N1 C8 C3 -0.50(14) . . . . ?
C9 N1 C8 C3 -175.72(11) . . . . ?
N1 C8 C3 C4 -177.57(11) . . . . ?
C7 C8 C3 C4 0.81(19) . . . . ?
N1 C8 C3 C2 0.78(14) . . . . ?
C7 C8 C3 C2 179.17(12) . . . . ?
N1 C1 C2 N2 -177.37(11) . . . . ?
N1 C1 C2 C3 0.51(15) . . . . ?
C4 C3 C2 C1 177.16(14) . . . . ?
C8 C3 C2 C1 -0.79(14) . . . . ?
C4 C3 C2 N2 -5.3(3) . . . . ?
C8 C3 C2 N2 176.78(13) . . . . ?
C10 N3 N2 C2 178.91(10) . . . . ?
C1 C2 N2 N3 171.74(12) . . . . ?
C3 C2 N2 N3 -5.54(19) . . . . ?
N2 N3 C10 N4 -178.08(11) . . . . ?
N2 N3 C10 C11 0.2(2) . . . . ?
N4 C10 C11 C12 0.25(15) . . . . ?
N3 C10 C11 C12 -178.13(13) . . . . ?
N1 C8 C7 C6 177.14(13) . . . . ?
C3 C8 C7 C6 -0.9(2) . . . . ?
C8 C3 C4 C5 -0.01(19) . . . . ?
C2 C3 C4 C5 -177.75(14) . . . . ?
N3 C10 N4 N5 178.47(10) . . . . ?
C11 C10 N4 N5 -0.19(14) . . . . ?
C10 C11 C12 N5 -0.21(14) . . . . ?
C3 C4 C5 C6 -0.7(2) . . . . ?
C10 N4 N5 C12 0.04(14) . . . . ?
C10 N4 N5 C13 -177.16(12) . . . . ?
C11 C12 N5 N4 0.11(15) . . . . ?
C11 C12 N5 C13 177.03(13) . . . . ?
C8 C7 C6 C5 0.2(2) . . . . ?
C4 C5 C6 C7 0.6(2) . . . . ?
